data_2214461
loop_
_publ_author_name
'Wen-Li Zhang'
'Jian-Fang Ma'
'Hui Jiang'

_publ_section_title
;
 Tetraamminediaquacopper(II) 4-amino-2,5-dichlorobenzenesulfonate
;
_journal_coeditor_code XU2281
_journal_issue 7
_journal_name_full 'Acta Crystallographica Section E'
_journal_page_first m2001
_journal_page_last m2001
_journal_paper_doi 10.1107/S1600536807030711
_journal_volume 63
_journal_year 2007
_chemical_formula_iupac '[Cu (H2 O)2 (N H3)4] (C6 H4 Cl2 N O3 S)2'
_chemical_formula_moiety 'Cu H16 N4 O2 2+ , 2C6 H4 Cl2 N O3 S -'
_chemical_formula_sum 'C12 H24 Cl4 Cu N6 O8 S2'
_chemical_formula_weight 649.83
_chemical_name_systematic
;
Tetraamminediaquacopper(II) 4-amino-2,5-dichlorobenzenesulfonate
;
_space_group_IT_number 2
_symmetry_cell_setting triclinic
_symmetry_space_group_name_Hall '-P 1'
_symmetry_space_group_name_H-M 'P -1'
_atom_sites_solution_hydrogens geom
_atom_sites_solution_primary direct
_atom_sites_solution_secondary difmap
_audit_creation_method SHELXL97
_cell_angle_alpha 96.22(4)
_cell_angle_beta 94.62(4)
_cell_angle_gamma 118.33(3)
_cell_formula_units_Z 1
_cell_length_a 7.367(6)
_cell_length_b 7.380(5)
_cell_length_c 12.689(10)
_cell_measurement_reflns_used 5673
_cell_measurement_temperature 293(2)
_cell_measurement_theta_max 27.5
_cell_measurement_theta_min 3.2
_cell_volume 596.8(8)
_computing_cell_refinement PROCESS-AUTO
_computing_data_collection 'PROCESS-AUTO (Rigaku, 1998)'
_computing_data_reduction PROCESS-AUTO
_computing_molecular_graphics 'SHELXTL-Plus (Sheldrick, 1990)'
_computing_publication_material SHELXL97
_computing_structure_refinement 'SHELXL97 (Sheldrick, 1997)'
_computing_structure_solution 'SHELXS97 (Sheldrick, 1997)'
_diffrn_ambient_temperature 293(2)
_diffrn_detector_area_resol_mean 10.0
_diffrn_measured_fraction_theta_full 0.99
_diffrn_measured_fraction_theta_max 0.99
_diffrn_measurement_device_type 'Rigaku R-AXIS RAPID IP'
_diffrn_measurement_method \w
_diffrn_radiation_monochromator graphite
_diffrn_radiation_source 'rotor target'
_diffrn_radiation_type MoK\a
_diffrn_radiation_wavelength 0.71073
_diffrn_reflns_av_R_equivalents 0.020
_diffrn_reflns_av_sigmaI/netI 0.025
_diffrn_reflns_limit_h_max 9
_diffrn_reflns_limit_h_min -9
_diffrn_reflns_limit_k_max 9
_diffrn_reflns_limit_k_min -9
_diffrn_reflns_limit_l_max 16
_diffrn_reflns_limit_l_min -16
_diffrn_reflns_number 5849
_diffrn_reflns_theta_full 25.2
_diffrn_reflns_theta_max 27.5
_diffrn_reflns_theta_min 3.1
_diffrn_standards_interval_count 0
_diffrn_standards_interval_time 0
_diffrn_standards_number 0
_exptl_absorpt_coefficient_mu 1.590
_exptl_absorpt_correction_T_max 0.650
_exptl_absorpt_correction_T_min 0.521
_exptl_absorpt_correction_type multi-scan
_exptl_absorpt_process_details '(ABSCOR; Higashi, 1995)'
_exptl_crystal_colour blue
_exptl_crystal_density_diffrn 1.808
_exptl_crystal_density_method 'not measured'
_exptl_crystal_description block
_exptl_crystal_F_000 331
_exptl_crystal_size_max 0.44
_exptl_crystal_size_mid 0.37
_exptl_crystal_size_min 0.27
_refine_diff_density_max 0.43
_refine_diff_density_min -0.42
_refine_ls_extinction_method none
_refine_ls_goodness_of_fit_ref 1.100
_refine_ls_hydrogen_treatment constr
_refine_ls_matrix_type full
_refine_ls_number_parameters 151
_refine_ls_number_reflns 2715
_refine_ls_number_restraints 0
_refine_ls_restrained_S_all 1.100
_refine_ls_R_factor_all 0.031
_refine_ls_R_factor_gt 0.029
_refine_ls_shift/su_max 0.001
_refine_ls_shift/su_mean 0.000
_refine_ls_structure_factor_coef Fsqd
_refine_ls_weighting_details 'calc w = 1/[\s^2^(Fo^2^)+(0.0461P)^2^+0.1532P] where P=(Fo^2^+2Fc^2^)/3'
_refine_ls_weighting_scheme calc
_refine_ls_wR_factor_gt 0.076
_refine_ls_wR_factor_ref 0.076
_reflns_number_gt 2518
_reflns_number_total 2715
_reflns_threshold_expression I>2\s(I)
_cod_data_source_file xu2281.cif
_cod_data_source_block I
_cod_database_code 2214461
_cod_database_fobs_code 2214461

loop_
_symmetry_equiv_pos_as_xyz
'x, y, z'
'-x, -y, -z'

loop_
_atom_site_type_symbol
_atom_site_label
_atom_site_fract_x
_atom_site_fract_y
_atom_site_fract_z
_atom_site_U_iso_or_equiv
_atom_site_adp_type
_atom_site_calc_flag
_atom_site_refinement_flags
_atom_site_occupancy
Cu Cu1 1.0000 0.0000 1.0000 0.02605(10) Uani d S 1
Cl Cl1 0.12744(6) 0.22744(8) 0.68358(3) 0.03803(12) Uani d . 1
Cl Cl2 0.80402(7) 0.27818(7) 0.40904(3) 0.03640(12) Uani d . 1
S S1 0.57643(6) 0.30274(6) 0.80181(3) 0.02445(11) Uani d . 1
C C1 0.5153(2) 0.2819(2) 0.66165(12) 0.0231(3) Uani d . 1
C C2 0.3236(2) 0.2471(2) 0.61119(13) 0.0248(3) Uani d . 1
C C3 0.2789(2) 0.2209(3) 0.50137(13) 0.0279(3) Uani d . 1
H H3 0.1496 0.1983 0.4704 0.033 Uiso calc R 1
C C4 0.4238(3) 0.2275(3) 0.43586(12) 0.0270(3) Uani d . 1
C C5 0.6171(2) 0.2647(2) 0.48716(13) 0.0256(3) Uani d . 1
C C6 0.6623(2) 0.2912(2) 0.59713(12) 0.0246(3) Uani d . 1
H H6 0.7921 0.3155 0.6284 0.030 Uiso calc R 1
N N1 0.3790(3) 0.1971(3) 0.32678(12) 0.0384(4) Uani d . 1
H H1N 0.2620 0.1798 0.2962 0.058 Uiso d R 1
H H2N 0.4689 0.2039 0.2910 0.058 Uiso d R 1
O O1 0.4554(2) 0.0939(2) 0.82788(10) 0.0357(3) Uani d . 1
O O2 0.79984(18) 0.3761(2) 0.82209(10) 0.0357(3) Uani d . 1
O O1W 1.0063(2) -0.1798(2) 0.81528(12) 0.0445(3) Uani d . 1
H H1A 0.9705 -0.3136 0.8054 0.067 Uiso d R 1
H H1B 1.1262 -0.1150 0.8014 0.067 Uiso d R 1
N N2 0.6962(2) -0.0932(2) 0.95054(12) 0.0317(3) Uani d . 1
H H2A 0.6650 -0.0215 0.9104 0.048 Uiso d R 1
H H2B 0.6300 -0.1033 1.0089 0.048 Uiso d R 1
H H2C 0.6394 -0.2209 0.9211 0.048 Uiso d R 1
O O3 0.5222(2) 0.4502(2) 0.85509(10) 0.0362(3) Uani d . 1
N N3 1.0992(2) 0.2790(2) 0.95026(11) 0.0314(3) Uani d . 1
H H3A 1.0038 0.2791 0.9115 0.047 Uiso d R 1
H H3B 1.1447 0.3759 1.0025 0.047 Uiso d R 1
H H3C 1.1979 0.3035 0.9140 0.047 Uiso d R 1

loop_
_atom_site_aniso_label
_atom_site_aniso_U_11
_atom_site_aniso_U_22
_atom_site_aniso_U_33
_atom_site_aniso_U_12
_atom_site_aniso_U_13
_atom_site_aniso_U_23
Cu1 0.02468(15) 0.02976(17) 0.02568(15) 0.01440(12) 0.00308(11) 0.00729(11)
Cl1 0.0261(2) 0.0597(3) 0.0322(2) 0.0231(2) 0.00693(16) 0.01044(19)
Cl2 0.0330(2) 0.0446(3) 0.0305(2) 0.01790(19) 0.01035(16) 0.00277(17)
S1 0.02302(18) 0.0277(2) 0.02057(18) 0.01111(15) 0.00088(14) 0.00409(14)
C1 0.0238(7) 0.0231(7) 0.0216(7) 0.0110(6) 0.0017(6) 0.0046(5)
C2 0.0227(7) 0.0256(8) 0.0270(7) 0.0116(6) 0.0045(6) 0.0074(6)
C3 0.0238(7) 0.0302(8) 0.0286(8) 0.0127(6) -0.0011(6) 0.0062(6)
C4 0.0301(8) 0.0242(8) 0.0236(7) 0.0110(6) 0.0015(6) 0.0047(6)
C5 0.0264(7) 0.0242(8) 0.0256(7) 0.0115(6) 0.0065(6) 0.0045(6)
C6 0.0220(6) 0.0251(7) 0.0264(7) 0.0115(6) 0.0015(6) 0.0046(6)
N1 0.0371(8) 0.0530(10) 0.0225(7) 0.0205(7) 0.0008(6) 0.0062(6)
O1 0.0392(7) 0.0336(7) 0.0297(6) 0.0128(5) 0.0042(5) 0.0122(5)
O2 0.0250(6) 0.0494(8) 0.0300(6) 0.0167(5) -0.0017(5) 0.0074(5)
O1W 0.0394(7) 0.0418(8) 0.0477(8) 0.0143(6) 0.0165(6) 0.0087(6)
N2 0.0298(7) 0.0364(8) 0.0317(7) 0.0185(6) 0.0024(6) 0.0062(6)
O3 0.0378(6) 0.0382(7) 0.0310(6) 0.0198(6) 0.0014(5) -0.0042(5)
N3 0.0328(7) 0.0339(8) 0.0286(7) 0.0169(6) 0.0028(6) 0.0073(6)

loop_
_atom_type_symbol
_atom_type_description
_atom_type_scat_dispersion_real
_atom_type_scat_dispersion_imag
_atom_type_scat_source
C C 0.0033 0.0016 'International Tables Vol C Tables 4.2.6.8 and 6.1.1.4'
H H 0.0000 0.0000 'International Tables Vol C Tables 4.2.6.8 and 6.1.1.4'
N N 0.0061 0.0033 'International Tables Vol C Tables 4.2.6.8 and 6.1.1.4'
O O 0.0106 0.0060 'International Tables Vol C Tables 4.2.6.8 and 6.1.1.4'
S S 0.1246 0.1234 'International Tables Vol C Tables 4.2.6.8 and 6.1.1.4'
Cl Cl 0.1484 0.1585 'International Tables Vol C Tables 4.2.6.8 and 6.1.1.4'
Cu Cu 0.3201 1.2651 'International Tables Vol C Tables 4.2.6.8 and 6.1.1.4'

loop_
_geom_angle_atom_site_label_1
_geom_angle_atom_site_label_2
_geom_angle_atom_site_label_3
_geom_angle_site_symmetry_1
_geom_angle_site_symmetry_3
_geom_angle
N2 Cu1 N2 . 2_757 180.0000(10)
N2 Cu1 N3 . . 92.99(7)
N2 Cu1 N3 2_757 . 87.01(7)
N2 Cu1 N3 . 2_757 87.01(7)
N2 Cu1 N3 2_757 2_757 92.99(7)
N3 Cu1 N3 . 2_757 180.0000(10)
O3 S1 O2 . . 112.05(9)
O3 S1 O1 . . 112.11(10)
O2 S1 O1 . . 111.67(9)
O3 S1 C1 . . 108.15(8)
O2 S1 C1 . . 105.56(8)
O1 S1 C1 . . 106.89(9)
C6 C1 C2 . . 117.67(15)
C6 C1 S1 . . 118.57(12)
C2 C1 S1 . . 123.70(12)
C3 C2 C1 . . 121.70(15)
C3 C2 Cl1 . . 116.75(13)
C1 C2 Cl1 . . 121.53(13)
C2 C3 C4 . . 121.18(15)
C2 C3 H3 . . 119.4
C4 C3 H3 . . 119.4
N1 C4 C3 . . 121.51(16)
N1 C4 C5 . . 121.65(16)
C3 C4 C5 . . 116.84(15)
C6 C5 C4 . . 122.08(15)
C6 C5 Cl2 . . 119.39(13)
C4 C5 Cl2 . . 118.53(14)
C5 C6 C1 . . 120.52(15)
C5 C6 H6 . . 119.7
C1 C6 H6 . . 119.7
C4 N1 H1N . . 120.9
C4 N1 H2N . . 118.6
H1N N1 H2N . . 120.3
H1A O1W H1B . . 107.3
Cu1 N2 H2A . . 119.1
Cu1 N2 H2B . . 109.0
H2A N2 H2B . . 108.1
Cu1 N2 H2C . . 106.8
H2A N2 H2C . . 111.0
H2B N2 H2C . . 101.4
Cu1 N3 H3A . . 110.6
Cu1 N3 H3B . . 110.9
H3A N3 H3B . . 109.9
Cu1 N3 H3C . . 110.4
H3A N3 H3C . . 107.6
H3B N3 H3C . . 107.4

loop_
_geom_bond_atom_site_label_1
_geom_bond_atom_site_label_2
_geom_bond_site_symmetry_2
_geom_bond_distance
_geom_bond_publ_flag
Cu1 N2 . 2.024(2) y
Cu1 N2 2_757 2.024(2) ?
Cu1 N3 . 2.025(2) y
Cu1 N3 2_757 2.025(2) ?
Cu1 O1W . 2.580(2) y
Cl1 C2 . 1.731(2) ?
Cl2 C5 . 1.732(2) ?
S1 O3 . 1.4482(15) ?
S1 O2 . 1.4574(17) ?
S1 O1 . 1.4608(17) ?
S1 C1 . 1.771(2) ?
C1 C6 . 1.390(2) ?
C1 C2 . 1.395(2) ?
C2 C3 . 1.377(2) ?
C3 C4 . 1.391(3) ?
C3 H3 . 0.9300 ?
C4 N1 . 1.365(2) ?
C4 C5 . 1.403(3) ?
C5 C6 . 1.379(2) ?
C6 H6 . 0.9300 ?
N1 H1N . 0.8605 ?
N1 H2N . 0.8179 ?
O1W H1A . 0.8836 ?
O1W H1B . 0.8260 ?
N2 H2A . 0.8642 ?
N2 H2B . 0.9089 ?
N2 H2C . 0.8531 ?
N3 H3A . 0.8251 ?
N3 H3B . 0.8346 ?
N3 H3C . 0.8488 ?

loop_
_geom_hbond_atom_site_label_D
_geom_hbond_atom_site_label_H
_geom_hbond_atom_site_label_A
_geom_hbond_site_symmetry_A
_geom_hbond_distance_DH
_geom_hbond_distance_HA
_geom_hbond_distance_DA
_geom_hbond_angle_DHA
O1W H1A O2 1_545 0.88 2.07 2.900(3) 156
O1W H1B O1 1_655 0.83 2.14 2.925(3) 159
N1 H1N O1W 2_656 0.86 2.34 3.179(4) 166
N1 H2N Cl2 . 0.82 2.56 2.967(3) 112
N2 H2A O1 . 0.86 2.32 3.134(3) 157
N2 H2B O1 2_657 0.91 2.22 3.108(3) 166
N2 H2C O3 1_545 0.85 2.19 3.038(3) 174
N3 H3A O2 . 0.82 2.23 3.033(3) 164
N3 H3B O2 2_767 0.84 2.59 3.412(3) 166
N3 H3B O3 2_767 0.84 2.59 3.226(3) 133
N3 H3C O3 1_655 0.85 2.33 3.157(3) 164

loop_
_geom_torsion_atom_site_label_1
_geom_torsion_atom_site_label_2
_geom_torsion_atom_site_label_3
_geom_torsion_atom_site_label_4
_geom_torsion
O3 S1 C1 C6 133.25(13)
O2 S1 C1 C6 13.16(15)
O1 S1 C1 C6 -105.86(14)
O3 S1 C1 C2 -49.74(16)
O2 S1 C1 C2 -169.83(14)
O1 S1 C1 C2 71.15(16)
C6 C1 C2 C3 0.6(2)
S1 C1 C2 C3 -176.48(13)
C6 C1 C2 Cl1 178.68(12)
S1 C1 C2 Cl1 1.6(2)
C1 C2 C3 C4 0.2(3)
Cl1 C2 C3 C4 -178.05(13)
C2 C3 C4 N1 178.56(16)
C2 C3 C4 C5 -0.8(2)
N1 C4 C5 C6 -178.61(16)
C3 C4 C5 C6 0.7(2)
N1 C4 C5 Cl2 1.6(2)
C3 C4 C5 Cl2 -179.06(12)
C4 C5 C6 C1 0.0(3)
Cl2 C5 C6 C1 179.77(12)
C2 C1 C6 C5 -0.6(2)
S1 C1 C6 C5 176.58(13)
